data_7043720
loop_
_publ_author_name
'Nakonkhet, Chutakan'
'Nanok, Tanin'
'Wattanathana, Worawat'
'Chuawong, Pitak'
'Hormnirun, Pimpa'

_publ_section_title
;
 Aluminium complexes containing salicylbenzothiazole ligands and their
 application in the ring-opening polymerisation of rac-lactide and
 \e-caprolactone
;
_journal_name_full 'Dalton Trans.'
_journal_paper_doi 10.1039/C7DT02435E
_journal_year 2017
_chemical_formula_moiety 'C27 H19 Al N2 O2 S2, 0.5(C7 H8)'
_chemical_formula_sum 'C30.5 H23 Al N2 O2 S2'
_chemical_formula_weight 540.61
_chemical_properties_physical ', Air-sensitive,Moisture-sensitive'
_space_group_crystal_system triclinic
_space_group_IT_number 2
_space_group_name_Hall '-P 1'
_space_group_name_H-M_alt 'P -1'
_symmetry_space_group_name_Hall '-P 1'
_symmetry_space_group_name_H-M 'P -1'
_atom_sites_solution_hydrogens geom
_atom_sites_solution_primary dual
_audit_creation_date 2017-04-21
_audit_creation_method
;
Olex2 1.2
(compiled 2017.03.28 svn.r3405 for OlexSys, GUI svn.r5335)
;
_audit_update_record
;
2017-05-20 deposited with the CCDC.
2017-07-20 downloaded from the CCDC.
;
_cell_angle_alpha 90.0450(10)
_cell_angle_beta 98.2050(10)
_cell_angle_gamma 94.7900(10)
_cell_formula_units_Z 4
_cell_length_a 12.8441(6)
_cell_length_b 13.5123(7)
_cell_length_c 15.8237(8)
_cell_measurement_reflns_used 9088
_cell_measurement_temperature 100
_cell_measurement_theta_max 72.222
_cell_measurement_theta_min 2.821
_cell_volume 2708.4(2)
_computing_cell_refinement 'SAINT v8.37A (Bruker, 2015)'
_computing_data_reduction 'SAINT v8.37A (Bruker, 2015)'
_computing_molecular_graphics 'Olex2 (Dolomanov et al., 2009)'
_computing_publication_material 'Olex2 (Dolomanov et al., 2009)'
_computing_structure_refinement 'ShelXL (Sheldrick, 2015)'
_computing_structure_solution 'ShelXT (Sheldrick, 2015)'
_diffrn_ambient_temperature 100
_diffrn_measured_fraction_theta_full 0.991
_diffrn_measured_fraction_theta_max 0.988
_diffrn_measurement_device_type 'Bruker APEX-II CCD'
_diffrn_measurement_method '\f and \w scans'
_diffrn_radiation_type CuK\a
_diffrn_radiation_wavelength 1.54178
_diffrn_reflns_av_R_equivalents 0.0241
_diffrn_reflns_av_unetI/netI 0.0196
_diffrn_reflns_Laue_measured_fraction_full 0.991
_diffrn_reflns_Laue_measured_fraction_max 0.988
_diffrn_reflns_limit_h_max 14
_diffrn_reflns_limit_h_min -15
_diffrn_reflns_limit_k_max 16
_diffrn_reflns_limit_k_min -16
_diffrn_reflns_limit_l_max 19
_diffrn_reflns_limit_l_min -19
_diffrn_reflns_number 46865
_diffrn_reflns_point_group_measured_fraction_full 0.991
_diffrn_reflns_point_group_measured_fraction_max 0.988
_diffrn_reflns_theta_full 67.679
_diffrn_reflns_theta_max 72.216
_diffrn_reflns_theta_min 4.162
_diffrn_standards_number 0
_exptl_absorpt_coefficient_mu 2.344
_exptl_absorpt_correction_T_max 0.7536
_exptl_absorpt_correction_T_min 0.6715
_exptl_absorpt_correction_type multi-scan
_exptl_absorpt_process_details
'SADABS-2016/2 (Bruker,2016/2) was used for absorption correction. wR2(int) was 0.1309 before and 0.0392 after correction. The Ratio of minimum to maximum transmission is 0.8911. The \l/2 correction factor is Not present.'
_exptl_crystal_colour colourless
_exptl_crystal_colour_primary colourless
_exptl_crystal_density_diffrn 1.326
_exptl_crystal_description block
_exptl_crystal_F_000 1124
_exptl_crystal_size_max 0.1
_exptl_crystal_size_mid 0.1
_exptl_crystal_size_min 0.1
_refine_diff_density_max 0.788
_refine_diff_density_min -0.471
_refine_diff_density_rms 0.048
_refine_ls_extinction_method none
_refine_ls_goodness_of_fit_ref 1.025
_refine_ls_hydrogen_treatment constr
_refine_ls_matrix_type full
_refine_ls_number_parameters 679
_refine_ls_number_reflns 10564
_refine_ls_number_restraints 0
_refine_ls_restrained_S_all 1.025
_refine_ls_R_factor_all 0.0350
_refine_ls_R_factor_gt 0.0336
_refine_ls_shift/su_max 0.002
_refine_ls_shift/su_mean 0.000
_refine_ls_structure_factor_coef Fsqd
_refine_ls_weighting_details 'w=1/[\s^2^(Fo^2^)+(0.0431P)^2^+1.9441P] where P=(Fo^2^+2Fc^2^)/3'
_refine_ls_weighting_scheme calc
_refine_ls_wR_factor_gt 0.0886
_refine_ls_wR_factor_ref 0.0896
_reflns_Friedel_coverage 0.000
_reflns_number_gt 10068
_reflns_number_total 10564
_reflns_threshold_expression 'I > 2\s(I)'
_cod_data_source_file c7dt02435e2.cif
_cod_data_source_block 1a3_0m
_cod_original_formula_sum 'C30.50 H23 Al N2 O2 S2'
_cod_database_code 7043720
_shelx_shelxl_version_number 2014/7
_shelx_space_group_comment
;
The symmetry employed for this shelxl refinement is uniquely defined
by the following loop, which should always be used as a source of
symmetry information in preference to the above space-group names.
They are only intended as comments.
;
_shelx_estimated_absorpt_t_max 0.799
_shelx_estimated_absorpt_t_min 0.799
_olex2_refinement_description
;
1. Fixed Uiso
 At 1.2 times of:
  All C(H) groups
 At 1.5 times of:
  All C(H,H,H) groups
2.a Aromatic/amide H refined with riding coordinates:
 C42(H42), C5(H5), C45(H45), C43(H43), C44(H44), C12(H12), C52(H52), C29(H29),
 C39(H39), C25(H25), C32(H32), C3(H3), C11(H11), C2(H2), C15(H15), C4(H4),
 C24(H24), C18(H18), C9(H9), C30(H30), C23(H23), C22(H22), C31(H31), C10(H10),
 C51(H51), C16(H16), C17(H17), C49(H49), C50(H50), C36(H36), C38(H38), C57(H57),
  C58(H58), C37(H37), C56(H56), C60(H60), C59(H59)
2.b Idealised Me refined as rotating group:
 C27(H27a,H27b,H27c), C54(H54a,H54b,H54c), C61(H61a,H61b,H61c)
;
_olex2_submission_special_instructions 'No special instructions were received'

loop_
_space_group_symop_operation_xyz
'x, y, z'
'-x, -y, -z'

loop_
_atom_site_label
_atom_site_type_symbol
_atom_site_fract_x
_atom_site_fract_y
_atom_site_fract_z
_atom_site_U_iso_or_equiv
_atom_site_adp_type
_atom_site_occupancy
_atom_site_site_symmetry_order
_atom_site_calc_flag
_atom_site_refinement_flags_posn
S1 S 0.85855(3) 0.52839(2) 0.29101(2) 0.01904(8) Uani 1 1 d .
S2 S 0.49066(3) -0.06235(2) 0.37119(2) 0.02092(9) Uani 1 1 d .
S3 S 0.93983(3) 0.36951(3) 0.52229(2) 0.02009(8) Uani 1 1 d .
S4 S 0.84170(3) 0.37669(4) 1.08126(2) 0.03303(11) Uani 1 1 d .
Al2 Al 0.84452(3) 0.33529(3) 0.79262(3) 0.01605(9) Uani 1 1 d .
Al1 Al 0.65027(3) 0.25723(3) 0.37159(3) 0.01801(10) Uani 1 1 d .
O4 O 0.78664(9) 0.44612(8) 0.75987(6) 0.0211(2) Uani 1 1 d .
O2 O 0.55130(9) 0.26118(7) 0.28130(7) 0.0222(2) Uani 1 1 d .
O3 O 0.98102(8) 0.33996(9) 0.83264(7) 0.0241(2) Uani 1 1 d .
O1 O 0.76958(9) 0.20498(8) 0.36020(8) 0.0261(2) Uani 1 1 d .
N1 N 0.71994(10) 0.39287(9) 0.33107(8) 0.0172(2) Uani 1 1 d .
N3 N 0.89891(9) 0.32931(9) 0.67431(7) 0.0164(2) Uani 1 1 d .
N4 N 0.81592(10) 0.36409(9) 0.91648(8) 0.0198(2) Uani 1 1 d .
N2 N 0.59608(10) 0.10964(9) 0.39166(8) 0.0190(2) Uani 1 1 d .
C41 C 0.77005(11) 0.49623(10) 0.68780(9) 0.0165(3) Uani 1 1 d .
C13 C 0.67169(12) 0.48206(10) 0.32715(9) 0.0181(3) Uani 1 1 d .
C33 C 1.00228(12) 0.37119(12) 0.98337(10) 0.0225(3) Uani 1 1 d .
C46 C 0.81584(11) 0.47579(10) 0.61422(9) 0.0159(3) Uani 1 1 d .
C6 C 0.88848(11) 0.32897(10) 0.30847(9) 0.0171(3) Uani 1 1 d .
C53 C 0.96480(11) 0.25822(11) 0.65409(9) 0.0189(3) Uani 1 1 d .
C14 C 0.46529(12) 0.20373(11) 0.25039(9) 0.0198(3) Uani 1 1 d .
C8 C 0.73651(12) 0.56478(11) 0.30642(9) 0.0187(3) Uani 1 1 d .
C19 C 0.44182(12) 0.10660(11) 0.27958(10) 0.0204(3) Uani 1 1 d .
C28 C 1.04199(12) 0.35252(12) 0.90706(9) 0.0214(3) Uani 1 1 d .
C7 C 0.81737(11) 0.40591(10) 0.31257(8) 0.0164(3) Uani 1 1 d .
C47 C 0.88022(11) 0.39282(10) 0.61204(9) 0.0161(3) Uani 1 1 d .
C42 C 0.70478(11) 0.57481(11) 0.68511(9) 0.0193(3) Uani 1 1 d .
H42 H 0.6728 0.5881 0.7326 0.023 Uiso 1 1 calc R
C20 C 0.51263(12) 0.06298(10) 0.34624(10) 0.0195(3) Uani 1 1 d .
C5 C 0.98712(12) 0.35009(11) 0.28022(9) 0.0199(3) Uani 1 1 d .
H5 H 1.0071 0.4148 0.2654 0.024 Uiso 1 1 calc R
C34 C 0.88934(12) 0.37005(12) 0.98411(9) 0.0223(3) Uani 1 1 d .
C1 C 0.85991(12) 0.23103(11) 0.33260(10) 0.0208(3) Uani 1 1 d .
C40 C 0.71553(12) 0.36935(12) 0.93973(10) 0.0235(3) Uani 1 1 d .
C26 C 0.64852(12) 0.04687(11) 0.45049(10) 0.0196(3) Uani 1 1 d .
C45 C 0.79731(12) 0.53681(11) 0.54240(9) 0.0193(3) Uani 1 1 d .
H45 H 0.8286 0.5244 0.4944 0.023 Uiso 1 1 calc R
C43 C 0.68697(12) 0.63280(11) 0.61351(10) 0.0214(3) Uani 1 1 d .
H43 H 0.6434 0.6844 0.6133 0.026 Uiso 1 1 calc R
C44 C 0.73407(12) 0.61431(11) 0.54142(10) 0.0222(3) Uani 1 1 d .
H44 H 0.7228 0.6538 0.4934 0.027 Uiso 1 1 calc R
C27 C 0.62029(12) 0.30599(11) 0.48254(10) 0.0215(3) Uani 1 1 d .
H27A H 0.6486 0.3738 0.4913 0.032 Uiso 1 1 calc GR
H27B H 0.6523 0.2660 0.5275 0.032 Uiso 1 1 calc GR
H27C H 0.5453 0.3018 0.4827 0.032 Uiso 1 1 calc GR
C12 C 0.56856(12) 0.49454(11) 0.34179(10) 0.0221(3) Uani 1 1 d .
H12 H 0.5244 0.4405 0.3551 0.027 Uiso 1 1 calc R
C52 C 1.00190(13) 0.18187(11) 0.70718(10) 0.0238(3) Uani 1 1 d .
H52 H 0.9821 0.1737 0.7612 0.029 Uiso 1 1 calc R
C21 C 0.60124(12) -0.05077(11) 0.44825(10) 0.0208(3) Uani 1 1 d .
C29 C 1.15136(13) 0.34696(13) 0.91011(10) 0.0268(3) Uani 1 1 d .
H29 H 1.1782 0.3304 0.8609 0.032 Uiso 1 1 calc R
C39 C 0.62087(13) 0.37113(13) 0.88400(10) 0.0279(3) Uani 1 1 d .
H39 H 0.6199 0.3681 0.8252 0.033 Uiso 1 1 calc R
C48 C 0.99551(12) 0.26865(11) 0.57282(9) 0.0205(3) Uani 1 1 d .
C25 C 0.73888(12) 0.07276(11) 0.50947(10) 0.0229(3) Uani 1 1 d .
H25 H 0.7718 0.1368 0.5113 0.027 Uiso 1 1 calc R
C32 C 1.07366(13) 0.39131(13) 1.05875(10) 0.0275(3) Uani 1 1 d .
H32 H 1.0479 0.4057 1.1090 0.033 Uiso 1 1 calc R
C3 C 1.02569(13) 0.18049(13) 0.29776(11) 0.0278(3) Uani 1 1 d .
H3 H 1.0705 0.1307 0.2934 0.033 Uiso 1 1 calc R
C11 C 0.53366(13) 0.58861(12) 0.33602(10) 0.0242(3) Uani 1 1 d .
H11 H 0.4655 0.5977 0.3461 0.029 Uiso 1 1 calc R
C2 C 0.93077(13) 0.15833(12) 0.32769(11) 0.0279(3) Uani 1 1 d .
H2 H 0.9134 0.0940 0.3449 0.033 Uiso 1 1 calc R
C15 C 0.39378(13) 0.24026(11) 0.18466(10) 0.0249(3) Uani 1 1 d .
H15 H 0.4084 0.3035 0.1638 0.030 Uiso 1 1 calc R
C54 C 0.75840(14) 0.20763(12) 0.77677(11) 0.0304(4) Uani 1 1 d .
H54A H 0.6925 0.2133 0.7976 0.046 Uiso 1 1 calc GR
H54B H 0.7954 0.1571 0.8078 0.046 Uiso 1 1 calc GR
H54C H 0.7452 0.1902 0.7172 0.046 Uiso 1 1 calc GR
C4 C 1.05466(12) 0.27714(12) 0.27405(10) 0.0243(3) Uani 1 1 d .
H4 H 1.1189 0.2922 0.2543 0.029 Uiso 1 1 calc R
C24 C 0.77820(12) 0.00128(12) 0.56486(11) 0.0258(3) Uani 1 1 d .
H24 H 0.8376 0.0180 0.6047 0.031 Uiso 1 1 calc R
C18 C 0.34866(13) 0.05125(12) 0.24271(11) 0.0274(3) Uani 1 1 d .
H18 H 0.3338 -0.0128 0.2617 0.033 Uiso 1 1 calc R
C9 C 0.70130(13) 0.65977(11) 0.30061(10) 0.0231(3) Uani 1 1 d .
H9 H 0.7451 0.7141 0.2873 0.028 Uiso 1 1 calc R
C30 C 1.21914(13) 0.36565(14) 0.98506(11) 0.0304(4) Uani 1 1 d .
H30 H 1.2912 0.3619 0.9858 0.036 Uiso 1 1 calc R
C23 C 0.72992(13) -0.09610(12) 0.56199(11) 0.0260(3) Uani 1 1 d .
H23 H 0.7579 -0.1429 0.5998 0.031 Uiso 1 1 calc R
C22 C 0.64147(12) -0.12307(11) 0.50366(11) 0.0238(3) Uani 1 1 d .
H22 H 0.6096 -0.1876 0.5014 0.029 Uiso 1 1 calc R
C31 C 1.18090(13) 0.39008(14) 1.05961(11) 0.0306(4) Uani 1 1 d .
H31 H 1.2272 0.4054 1.1095 0.037 Uiso 1 1 calc R
C35 C 0.71458(13) 0.37522(15) 1.02798(10) 0.0314(4) Uani 1 1 d .
C10 C 0.59914(13) 0.67062(11) 0.31529(10) 0.0247(3) Uani 1 1 d .
H10 H 0.5736 0.7331 0.3114 0.030 Uiso 1 1 calc R
C51 C 1.06843(14) 0.11917(12) 0.67739(11) 0.0289(3) Uani 1 1 d .
H51 H 1.0939 0.0685 0.7121 0.035 Uiso 1 1 calc R
C16 C 0.30247(14) 0.18482(13) 0.15028(11) 0.0308(4) Uani 1 1 d .
H16 H 0.2562 0.2114 0.1073 0.037 Uiso 1 1 calc R
C17 C 0.27905(14) 0.08942(13) 0.17937(12) 0.0323(4) Uani 1 1 d .
H17 H 0.2174 0.0521 0.1564 0.039 Uiso 1 1 calc R
C49 C 1.06264(13) 0.20481(12) 0.54283(11) 0.0269(3) Uani 1 1 d .
H49 H 1.0826 0.2123 0.4888 0.032 Uiso 1 1 calc R
C50 C 1.09839(14) 0.13022(12) 0.59628(12) 0.0306(4) Uani 1 1 d .
H50 H 1.1431 0.0867 0.5779 0.037 Uiso 1 1 calc R
C36 C 0.62188(16) 0.3797(2) 1.06305(12) 0.0487(6) Uani 1 1 d .
H36 H 0.6222 0.3816 1.1218 0.058 Uiso 1 1 calc R
C38 C 0.52894(14) 0.37752(18) 0.91863(12) 0.0416(5) Uani 1 1 d .
H38 H 0.4653 0.3795 0.8825 0.050 Uiso 1 1 calc R
C57 C 0.68480(17) 0.02364(16) 1.20550(15) 0.0434(5) Uani 1 1 d .
H57 H 0.7015 0.0553 1.2585 0.052 Uiso 1 1 calc R
C58 C 0.67109(17) -0.07768(16) 1.20204(14) 0.0415(4) Uani 1 1 d .
H58 H 0.6787 -0.1144 1.2519 0.050 Uiso 1 1 calc R
C37 C 0.52966(15) 0.3811(2) 1.00708(13) 0.0552(7) Uani 1 1 d .
H37 H 0.4663 0.3846 1.0285 0.066 Uiso 1 1 calc R
C56 C 0.6748(2) 0.07957(17) 1.13416(17) 0.0545(6) Uani 1 1 d .
H56 H 0.6845 0.1484 1.1393 0.065 Uiso 1 1 calc R
C55 C 0.6509(2) 0.0371(2) 1.05571(18) 0.0589(6) Uani 1 1 d .
C60 C 0.6348(2) -0.0634(3) 1.04857(17) 0.0719(8) Uani 1 1 d .
H60 H 0.6165 -0.0933 0.9950 0.086 Uiso 1 1 calc R
C59 C 0.6461(3) -0.12409(19) 1.12438(19) 0.0678(7) Uani 1 1 d .
H59 H 0.6365 -0.1930 1.1201 0.081 Uiso 1 1 calc R
C61 C 0.6450(3) 0.0999(3) 0.9762(2) 0.0997(12) Uani 1 1 d .
H61A H 0.6140 0.1603 0.9864 0.150 Uiso 1 1 calc GR
H61B H 0.6023 0.0637 0.9296 0.150 Uiso 1 1 calc GR
H61C H 0.7147 0.1155 0.9623 0.150 Uiso 1 1 calc GR

loop_
_atom_site_aniso_label
_atom_site_aniso_U_11
_atom_site_aniso_U_22
_atom_site_aniso_U_33
_atom_site_aniso_U_23
_atom_site_aniso_U_13
_atom_site_aniso_U_12
S1 0.02042(17) 0.01577(16) 0.02065(17) 0.00262(12) 0.00517(13) -0.00388(12)
S2 0.01971(17) 0.01307(16) 0.02988(19) 0.00172(13) 0.00487(14) -0.00158(12)
S3 0.02361(18) 0.02322(18) 0.01438(16) 0.00093(13) 0.00529(13) 0.00307(14)
S4 0.0220(2) 0.0643(3) 0.01281(17) 0.00176(17) 0.00127(14) 0.00627(18)
Al2 0.0160(2) 0.0180(2) 0.01329(19) 0.00273(15) 0.00106(15) -0.00203(15)
Al1 0.0186(2) 0.0141(2) 0.0219(2) 0.00041(16) 0.00660(16) -0.00175(15)
O4 0.0278(6) 0.0235(5) 0.0131(5) 0.0040(4) 0.0051(4) 0.0052(4)
O2 0.0265(6) 0.0157(5) 0.0236(5) 0.0011(4) 0.0044(4) -0.0049(4)
O3 0.0182(5) 0.0388(6) 0.0148(5) 0.0021(4) 0.0012(4) 0.0008(4)
O1 0.0242(6) 0.0164(5) 0.0408(7) 0.0045(4) 0.0161(5) -0.0002(4)
N1 0.0174(6) 0.0156(6) 0.0183(6) -0.0003(4) 0.0036(5) -0.0015(4)
N3 0.0172(6) 0.0159(5) 0.0153(6) 0.0004(4) 0.0008(4) -0.0012(4)
N4 0.0165(6) 0.0262(6) 0.0158(6) 0.0034(5) 0.0012(5) -0.0007(5)
N2 0.0187(6) 0.0154(6) 0.0238(6) 0.0007(5) 0.0068(5) -0.0004(4)
C41 0.0166(6) 0.0176(7) 0.0142(6) 0.0014(5) 0.0005(5) -0.0023(5)
C13 0.0209(7) 0.0163(7) 0.0161(7) -0.0001(5) 0.0011(5) -0.0013(5)
C33 0.0190(7) 0.0297(8) 0.0178(7) 0.0044(6) -0.0003(6) 0.0009(6)
C46 0.0150(6) 0.0168(6) 0.0147(6) 0.0003(5) 0.0003(5) -0.0023(5)
C6 0.0181(7) 0.0187(7) 0.0137(6) -0.0006(5) 0.0013(5) -0.0017(5)
C53 0.0185(7) 0.0174(7) 0.0197(7) -0.0020(5) 0.0014(5) -0.0015(5)
C14 0.0235(7) 0.0171(7) 0.0195(7) -0.0026(5) 0.0072(6) -0.0010(5)
C8 0.0214(7) 0.0191(7) 0.0146(6) 0.0006(5) 0.0015(5) -0.0018(5)
C19 0.0213(7) 0.0165(7) 0.0238(7) -0.0009(5) 0.0059(6) -0.0002(5)
C28 0.0182(7) 0.0270(8) 0.0175(7) 0.0050(6) -0.0006(6) -0.0010(6)
C7 0.0188(7) 0.0170(6) 0.0122(6) 0.0000(5) 0.0011(5) -0.0044(5)
C47 0.0155(6) 0.0187(7) 0.0129(6) -0.0008(5) 0.0007(5) -0.0033(5)
C42 0.0181(7) 0.0213(7) 0.0186(7) 0.0002(5) 0.0036(5) 0.0003(5)
C20 0.0201(7) 0.0142(6) 0.0258(7) -0.0003(5) 0.0100(6) -0.0008(5)
C5 0.0185(7) 0.0233(7) 0.0162(7) 0.0008(5) 0.0008(5) -0.0044(6)
C34 0.0218(7) 0.0302(8) 0.0145(7) 0.0032(6) 0.0017(6) 0.0010(6)
C1 0.0197(7) 0.0196(7) 0.0235(7) 0.0000(6) 0.0062(6) -0.0013(6)
C40 0.0189(7) 0.0334(8) 0.0182(7) 0.0037(6) 0.0043(6) -0.0009(6)
C26 0.0187(7) 0.0161(7) 0.0257(7) 0.0027(5) 0.0094(6) 0.0014(5)
C45 0.0202(7) 0.0228(7) 0.0144(6) 0.0016(5) 0.0022(5) -0.0012(6)
C43 0.0193(7) 0.0194(7) 0.0249(7) 0.0029(6) 0.0009(6) 0.0026(5)
C44 0.0236(7) 0.0227(7) 0.0192(7) 0.0075(6) -0.0002(6) 0.0011(6)
C27 0.0226(7) 0.0187(7) 0.0232(7) -0.0001(6) 0.0057(6) -0.0027(6)
C12 0.0208(7) 0.0193(7) 0.0257(8) 0.0009(6) 0.0031(6) -0.0012(6)
C52 0.0267(8) 0.0194(7) 0.0250(8) 0.0026(6) 0.0031(6) 0.0008(6)
C21 0.0181(7) 0.0178(7) 0.0278(8) 0.0010(6) 0.0084(6) 0.0007(5)
C29 0.0201(8) 0.0380(9) 0.0225(8) 0.0069(7) 0.0034(6) 0.0029(6)
C39 0.0201(8) 0.0435(10) 0.0190(7) 0.0028(7) 0.0016(6) -0.0017(7)
C48 0.0210(7) 0.0198(7) 0.0200(7) -0.0015(5) 0.0019(6) -0.0012(6)
C25 0.0198(7) 0.0192(7) 0.0300(8) 0.0015(6) 0.0067(6) -0.0019(6)
C32 0.0250(8) 0.0378(9) 0.0184(7) 0.0012(6) -0.0018(6) 0.0030(7)
C3 0.0212(8) 0.0287(8) 0.0345(9) -0.0002(7) 0.0046(6) 0.0065(6)
C11 0.0225(8) 0.0251(8) 0.0248(8) -0.0008(6) 0.0014(6) 0.0035(6)
C2 0.0258(8) 0.0196(7) 0.0394(9) 0.0024(6) 0.0085(7) 0.0022(6)
C15 0.0324(8) 0.0179(7) 0.0238(8) 0.0014(6) 0.0042(6) -0.0008(6)
C54 0.0331(9) 0.0261(8) 0.0315(9) 0.0001(7) 0.0095(7) -0.0100(7)
C4 0.0152(7) 0.0327(8) 0.0243(8) -0.0004(6) 0.0023(6) -0.0010(6)
C24 0.0189(7) 0.0260(8) 0.0322(8) 0.0022(6) 0.0033(6) 0.0013(6)
C18 0.0279(8) 0.0182(7) 0.0344(9) 0.0014(6) 0.0024(7) -0.0037(6)
C9 0.0311(8) 0.0166(7) 0.0207(7) 0.0027(5) 0.0028(6) -0.0018(6)
C30 0.0166(7) 0.0413(10) 0.0314(9) 0.0094(7) -0.0019(6) 0.0013(7)
C23 0.0229(8) 0.0220(7) 0.0343(9) 0.0072(6) 0.0065(6) 0.0053(6)
C22 0.0223(7) 0.0162(7) 0.0344(8) 0.0042(6) 0.0087(6) 0.0017(6)
C31 0.0234(8) 0.0398(9) 0.0250(8) 0.0035(7) -0.0078(6) 0.0015(7)
C35 0.0213(8) 0.0543(11) 0.0181(8) 0.0036(7) 0.0014(6) 0.0021(7)
C10 0.0330(8) 0.0175(7) 0.0231(8) 0.0007(6) 0.0009(6) 0.0052(6)
C51 0.0303(9) 0.0194(7) 0.0367(9) 0.0024(6) 0.0016(7) 0.0045(6)
C16 0.0345(9) 0.0268(8) 0.0288(8) 0.0021(7) -0.0027(7) 0.0012(7)
C17 0.0294(9) 0.0256(8) 0.0379(9) 0.0003(7) -0.0041(7) -0.0062(7)
C49 0.0276(8) 0.0262(8) 0.0280(8) -0.0045(6) 0.0081(6) 0.0018(6)
C50 0.0291(9) 0.0233(8) 0.0406(10) -0.0051(7) 0.0070(7) 0.0059(6)
C36 0.0283(10) 0.0999(18) 0.0200(9) 0.0026(10) 0.0083(7) 0.0090(10)
C38 0.0181(8) 0.0779(15) 0.0275(9) 0.0023(9) -0.0002(7) 0.0022(8)
C57 0.0400(11) 0.0438(11) 0.0514(12) -0.0048(9) 0.0256(9) 0.0011(9)
C58 0.0421(11) 0.0432(11) 0.0415(11) 0.0099(9) 0.0121(9) 0.0066(9)
C37 0.0205(9) 0.117(2) 0.0298(10) 0.0019(11) 0.0093(8) 0.0070(11)
C56 0.0632(15) 0.0379(11) 0.0716(16) 0.0047(11) 0.0364(13) 0.0114(10)
C55 0.0593(15) 0.0600(15) 0.0617(15) 0.0172(12) 0.0181(12) 0.0132(12)
C60 0.0774(19) 0.098(2) 0.0383(13) -0.0239(13) 0.0116(12) -0.0083(16)
C59 0.090(2) 0.0394(12) 0.0760(18) -0.0119(12) 0.0230(16) -0.0031(13)
C61 0.119(3) 0.113(3) 0.077(2) 0.044(2) 0.034(2) 0.027(2)

loop_
_atom_type_symbol
_atom_type_description
_atom_type_scat_dispersion_real
_atom_type_scat_dispersion_imag
_atom_type_scat_source
C C 0.0181 0.0091 'International Tables Vol C Tables 4.2.6.8 and 6.1.1.4'
H H 0.0000 0.0000 'International Tables Vol C Tables 4.2.6.8 and 6.1.1.4'
Al Al 0.2130 0.2455 'International Tables Vol C Tables 4.2.6.8 and 6.1.1.4'
N N 0.0311 0.0180 'International Tables Vol C Tables 4.2.6.8 and 6.1.1.4'
O O 0.0492 0.0322 'International Tables Vol C Tables 4.2.6.8 and 6.1.1.4'
S S 0.3331 0.5567 'International Tables Vol C Tables 4.2.6.8 and 6.1.1.4'

loop_
_geom_angle_atom_site_label_1
_geom_angle_atom_site_label_2
_geom_angle_atom_site_label_3
_geom_angle
C8 S1 C7 90.03(7)
C21 S2 C20 89.83(7)
C48 S3 C47 90.07(7)
C35 S4 C34 89.94(8)
O4 Al2 O3 119.69(6)
O4 Al2 N3 88.57(5)
O4 Al2 N4 88.62(5)
O4 Al2 C54 119.37(7)
O3 Al2 N3 83.07(5)
O3 Al2 N4 88.31(5)
O3 Al2 C54 120.81(7)
N4 Al2 N3 168.13(5)
C54 Al2 N3 94.79(6)
C54 Al2 N4 96.64(6)
O2 Al1 N1 87.93(5)
O2 Al1 N2 89.55(5)
O2 Al1 C27 118.47(6)
O1 Al1 O2 119.12(6)
O1 Al1 N1 87.33(5)
O1 Al1 N2 83.65(5)
O1 Al1 C27 122.35(6)
N2 Al1 N1 167.99(5)
C27 Al1 N1 97.09(6)
C27 Al1 N2 94.43(6)
C41 O4 Al2 136.19(10)
C14 O2 Al1 135.05(10)
C28 O3 Al2 137.84(10)
C1 O1 Al1 138.79(10)
C13 N1 Al1 123.99(10)
C7 N1 Al1 124.37(10)
C7 N1 C13 111.45(12)
C53 N3 Al2 122.83(9)
C47 N3 Al2 125.27(10)
C47 N3 C53 111.84(12)
C34 N4 Al2 124.16(11)
C34 N4 C40 111.17(13)
C40 N4 Al2 124.36(10)
C20 N2 Al1 123.87(10)
C20 N2 C26 111.86(12)
C26 N2 Al1 124.11(10)
O4 C41 C46 123.59(13)
O4 C41 C42 118.05(13)
C42 C41 C46 118.36(13)
N1 C13 C8 114.19(13)
N1 C13 C12 126.34(13)
C12 C13 C8 119.48(13)
C28 C33 C34 120.33(13)
C28 C33 C32 119.05(14)
C32 C33 C34 120.62(14)
C41 C46 C47 120.76(12)
C45 C46 C41 119.00(13)
C45 C46 C47 120.24(13)
C5 C6 C7 120.88(13)
C5 C6 C1 118.77(13)
C1 C6 C7 120.35(13)
N3 C53 C52 126.19(14)
N3 C53 C48 114.22(13)
C48 C53 C52 119.58(14)
O2 C14 C19 123.50(14)
O2 C14 C15 118.76(13)
C15 C14 C19 117.74(14)
C13 C8 S1 109.85(11)
C9 C8 S1 128.39(12)
C9 C8 C13 121.77(14)
C14 C19 C20 121.04(13)
C18 C19 C14 119.36(14)
C18 C19 C20 119.60(14)
O3 C28 C33 122.81(14)
O3 C28 C29 118.55(14)
C33 C28 C29 118.64(14)
N1 C7 S1 114.48(11)
N1 C7 C6 125.92(13)
C6 C7 S1 119.59(11)
N3 C47 S3 114.23(11)
N3 C47 C46 124.95(13)
C46 C47 S3 120.82(10)
C41 C42 H42 119.3
C43 C42 C41 121.44(14)
C43 C42 H42 119.3
N2 C20 S2 114.43(11)
N2 C20 C19 125.63(13)
C19 C20 S2 119.94(11)
C6 C5 H5 119.2
C4 C5 C6 121.58(14)
C4 C5 H5 119.2
N4 C34 S4 114.71(12)
N4 C34 C33 126.02(14)
C33 C34 S4 119.27(11)
O1 C1 C6 122.74(13)
O1 C1 C2 118.48(14)
C2 C1 C6 118.78(14)
N4 C40 C39 126.27(14)
N4 C40 C35 114.17(14)
C39 C40 C35 119.55(15)
N2 C26 C21 113.82(13)
N2 C26 C25 126.75(13)
C25 C26 C21 119.42(14)
C46 C45 H45 119.1
C44 C45 C46 121.72(14)
C44 C45 H45 119.1
C42 C43 H43 119.8
C42 C43 C44 120.35(14)
C44 C43 H43 119.8
C45 C44 C43 119.10(13)
C45 C44 H44 120.5
C43 C44 H44 120.5
Al1 C27 H27A 109.5
Al1 C27 H27B 109.5
Al1 C27 H27C 109.5
H27A C27 H27B 109.5
H27A C27 H27C 109.5
H27B C27 H27C 109.5
C13 C12 H12 120.6
C11 C12 C13 118.76(14)
C11 C12 H12 120.6
C53 C52 H52 120.8
C51 C52 C53 118.46(15)
C51 C52 H52 120.8
C26 C21 S2 110.06(11)
C22 C21 S2 128.17(12)
C22 C21 C26 121.76(14)
C28 C29 H29 119.6
C30 C29 C28 120.84(16)
C30 C29 H29 119.6
C40 C39 H39 120.9
C38 C39 C40 118.21(15)
C38 C39 H39 120.9
C53 C48 S3 109.63(11)
C49 C48 S3 128.60(12)
C49 C48 C53 121.76(14)
C26 C25 H25 120.6
C24 C25 C26 118.79(14)
C24 C25 H25 120.6
C33 C32 H32 119.3
C31 C32 C33 121.33(16)
C31 C32 H32 119.3
C2 C3 H3 119.8
C2 C3 C4 120.31(15)
C4 C3 H3 119.8
C12 C11 H11 119.4
C12 C11 C10 121.22(15)
C10 C11 H11 119.4
C1 C2 H2 119.4
C3 C2 C1 121.24(15)
C3 C2 H2 119.4
C14 C15 H15 119.1
C16 C15 C14 121.71(15)
C16 C15 H15 119.1
Al2 C54 H54A 109.5
Al2 C54 H54B 109.5
Al2 C54 H54C 109.5
H54A C54 H54B 109.5
H54A C54 H54C 109.5
H54B C54 H54C 109.5
C5 C4 C3 119.28(14)
C5 C4 H4 120.4
C3 C4 H4 120.4
C25 C24 H24 119.4
C25 C24 C23 121.16(15)
C23 C24 H24 119.4
C19 C18 H18 119.1
C17 C18 C19 121.74(15)
C17 C18 H18 119.1
C8 C9 H9 121.0
C10 C9 C8 117.91(14)
C10 C9 H9 121.0
C29 C30 H30 119.7
C29 C30 C31 120.68(15)
C31 C30 H30 119.7
C24 C23 H23 119.6
C22 C23 C24 120.76(15)
C22 C23 H23 119.6
C21 C22 H22 120.9
C23 C22 C21 118.10(14)
C23 C22 H22 120.9
C32 C31 C30 119.25(15)
C32 C31 H31 120.4
C30 C31 H31 120.4
C40 C35 S4 109.94(12)
C36 C35 S4 127.73(14)
C36 C35 C40 122.33(16)
C11 C10 H10 119.6
C9 C10 C11 120.85(14)
C9 C10 H10 119.6
C52 C51 H51 119.3
C52 C51 C50 121.45(15)
C50 C51 H51 119.3
C15 C16 H16 119.7
C15 C16 C17 120.54(16)
C17 C16 H16 119.7
C18 C17 C16 118.91(16)
C18 C17 H17 120.5
C16 C17 H17 120.5
C48 C49 H49 121.2
C50 C49 C48 117.68(15)
C50 C49 H49 121.2
C51 C50 H50 119.5
C49 C50 C51 121.07(15)
C49 C50 H50 119.5
C35 C36 H36 121.4
C37 C36 C35 117.12(17)
C37 C36 H36 121.4
C39 C38 H38 119.4
C39 C38 C37 121.20(17)
C37 C38 H38 119.4
C58 C57 H57 118.9
C56 C57 H57 118.9
C56 C57 C58 122.1(2)
C57 C58 H58 120.5
C59 C58 C57 119.0(2)
C59 C58 H58 120.5
C36 C37 C38 121.55(18)
C36 C37 H37 119.2
C38 C37 H37 119.2
C57 C56 H56 119.4
C55 C56 C57 121.2(2)
C55 C56 H56 119.4
C56 C55 C60 119.2(2)
C56 C55 C61 120.8(3)
C60 C55 C61 120.0(3)
C55 C60 H60 119.9
C55 C60 C59 120.1(2)
C59 C60 H60 119.9
C58 C59 C60 118.4(2)
C58 C59 H59 120.8
C60 C59 H59 120.8
C55 C61 H61A 109.5
C55 C61 H61B 109.5
C55 C61 H61C 109.5
H61A C61 H61B 109.5
H61A C61 H61C 109.5
H61B C61 H61C 109.5

loop_
_geom_bond_atom_site_label_1
_geom_bond_atom_site_label_2
_geom_bond_distance
S1 C8 1.7309(15)
S1 C7 1.7439(14)
S2 C20 1.7482(14)
S2 C21 1.7311(16)
S3 C47 1.7470(14)
S3 C48 1.7347(15)
S4 C34 1.7388(16)
S4 C35 1.7260(17)
Al2 O4 1.7723(11)
Al2 O3 1.7729(11)
Al2 N3 2.0933(13)
Al2 N4 2.0870(13)
Al2 C54 1.9656(17)
Al1 O2 1.7757(12)
Al1 O1 1.7716(12)
Al1 N1 2.1125(12)
Al1 N2 2.0964(13)
Al1 C27 1.9743(16)
O4 C41 1.3268(17)
O2 C14 1.3282(18)
O3 C28 1.3202(18)
O1 C1 1.3181(19)
N1 C13 1.3979(19)
N1 C7 1.3231(19)
N3 C53 1.3978(19)
N3 C47 1.3166(18)
N4 C34 1.3191(19)
N4 C40 1.398(2)
N2 C20 1.315(2)
N2 C26 1.3991(19)
C41 C46 1.414(2)
C41 C42 1.404(2)
C13 C8 1.405(2)
C13 C12 1.401(2)
C33 C28 1.407(2)
C33 C34 1.451(2)
C33 C32 1.408(2)
C46 C47 1.451(2)
C46 C45 1.409(2)
C6 C7 1.447(2)
C6 C5 1.410(2)
C6 C1 1.411(2)
C53 C52 1.402(2)
C53 C48 1.402(2)
C14 C19 1.415(2)
C14 C15 1.405(2)
C8 C9 1.395(2)
C19 C20 1.451(2)
C19 C18 1.408(2)
C28 C29 1.407(2)
C42 H42 0.9300
C42 C43 1.381(2)
C5 H5 0.9300
C5 C4 1.379(2)
C1 C2 1.403(2)
C40 C39 1.398(2)
C40 C35 1.400(2)
C26 C21 1.404(2)
C26 C25 1.401(2)
C45 H45 0.9300
C45 C44 1.377(2)
C43 H43 0.9300
C43 C44 1.397(2)
C44 H44 0.9300
C27 H27A 0.9600
C27 H27B 0.9600
C27 H27C 0.9600
C12 H12 0.9300
C12 C11 1.381(2)
C52 H52 0.9300
C52 C51 1.380(2)
C21 C22 1.395(2)
C29 H29 0.9300
C29 C30 1.377(2)
C39 H39 0.9300
C39 C38 1.380(2)
C48 C49 1.398(2)
C25 H25 0.9300
C25 C24 1.383(2)
C32 H32 0.9300
C32 C31 1.377(2)
C3 H3 0.9300
C3 C2 1.380(2)
C3 C4 1.394(2)
C11 H11 0.9300
C11 C10 1.402(2)
C2 H2 0.9300
C15 H15 0.9300
C15 C16 1.380(2)
C54 H54A 0.9600
C54 H54B 0.9600
C54 H54C 0.9600
C4 H4 0.9300
C24 H24 0.9300
C24 C23 1.405(2)
C18 H18 0.9300
C18 C17 1.375(2)
C9 H9 0.9300
C9 C10 1.384(2)
C30 H30 0.9300
C30 C31 1.390(3)
C23 H23 0.9300
C23 C22 1.381(2)
C22 H22 0.9300
C31 H31 0.9300
C35 C36 1.389(3)
C10 H10 0.9300
C51 H51 0.9300
C51 C50 1.396(3)
C16 H16 0.9300
C16 C17 1.393(2)
C17 H17 0.9300
C49 H49 0.9300
C49 C50 1.382(2)
C50 H50 0.9300
C36 H36 0.9300
C36 C37 1.376(3)
C38 H38 0.9300
C38 C37 1.399(3)
C57 H57 0.9300
C57 C58 1.366(3)
C57 C56 1.356(3)
C58 H58 0.9300
C58 C59 1.363(4)
C37 H37 0.9300
C56 H56 0.9300
C56 C55 1.351(4)
C55 C60 1.359(4)
C55 C61 1.514(4)
C60 H60 0.9300
C60 C59 1.451(4)
C59 H59 0.9300
C61 H61A 0.9600
C61 H61B 0.9600
C61 H61C 0.9600

loop_
_smtbx_masks_void_nr
_smtbx_masks_void_average_x
_smtbx_masks_void_average_y
_smtbx_masks_void_average_z
_smtbx_masks_void_volume
_smtbx_masks_void_count_electrons
1 0.000 0.000 0.000 204.0 65.0
